data_7005460
loop_
_publ_author_name
'Alvarez, Celedonio M.'
'Garc\'ia-Rodr\'iguez, Ra\'ul'
'Miguel, Daniel'

_publ_section_title
;
 Pyridine-2-carboxaldehyde as ligand: synthesis and derivatization of
 carbonyl complexes.
;
_journal_issue 32
_journal_name_full 'Dalton transactions (Cambridge, England : 2003)'
_journal_page_first 3546
_journal_page_last 3554
_journal_paper_doi 10.1039/b702418e
_journal_year 2007
_chemical_formula_sum 'C13 H12 Cl Mn N2 O5'
_chemical_formula_weight 366.64
_chemical_name_systematic
;
?
;
_space_group_IT_number 15
_symmetry_cell_setting monoclinic
_symmetry_space_group_name_Hall '-C 2yc'
_symmetry_space_group_name_H-M 'C 1 2/c 1'
_atom_sites_solution_hydrogens geom
_atom_sites_solution_primary direct
_atom_sites_solution_secondary difmap
_audit_creation_method SHELXL-97
_cell_angle_alpha 90.00
_cell_angle_beta 90.685(8)
_cell_angle_gamma 90.00
_cell_formula_units_Z 8
_cell_length_a 18.262(7)
_cell_length_b 10.629(4)
_cell_length_c 16.641(6)
_cell_measurement_temperature 293(2)
_cell_volume 3230(2)
_computing_cell_refinement 'Bruker SMART'
_computing_data_collection 'Bruker SMART'
_computing_data_reduction 'Bruker SHELXTL'
_computing_molecular_graphics 'Bruker SHELXTL'
_computing_publication_material 'Bruker SHELXTL'
_computing_structure_refinement 'SHELXL-97 (Sheldrick, 1997)'
_computing_structure_solution 'SHELXS-97 (Sheldrick, 1990)'
_diffrn_ambient_temperature 293(2)
_diffrn_measured_fraction_theta_full 0.993
_diffrn_measured_fraction_theta_max 0.993
_diffrn_measurement_device_type 'CCD area detector'
_diffrn_measurement_method 'phi and omega scans'
_diffrn_radiation_monochromator graphite
_diffrn_radiation_source 'fine-focus sealed tube'
_diffrn_radiation_type MoK\a
_diffrn_radiation_wavelength 0.71073
_diffrn_reflns_av_R_equivalents 0.0382
_diffrn_reflns_av_sigmaI/netI 0.0437
_diffrn_reflns_limit_h_max 20
_diffrn_reflns_limit_h_min -20
_diffrn_reflns_limit_k_max 11
_diffrn_reflns_limit_k_min -8
_diffrn_reflns_limit_l_max 17
_diffrn_reflns_limit_l_min -18
_diffrn_reflns_number 6928
_diffrn_reflns_theta_full 23.27
_diffrn_reflns_theta_max 23.27
_diffrn_reflns_theta_min 2.22
_exptl_absorpt_coefficient_mu 1.005
_exptl_absorpt_correction_T_max 1.000000
_exptl_absorpt_correction_T_min 0.860366
_exptl_absorpt_correction_type multi-scan
_exptl_absorpt_process_details SADABS
_exptl_crystal_colour ORANGE_RED
_exptl_crystal_density_diffrn 1.508
_exptl_crystal_density_method 'not measured'
_exptl_crystal_description BLOCK
_exptl_crystal_F_000 1488
_exptl_crystal_size_max 0.15
_exptl_crystal_size_mid 0.12
_exptl_crystal_size_min 0.11
_refine_diff_density_max 0.993
_refine_diff_density_min -0.877
_refine_diff_density_rms 0.143
_refine_ls_extinction_method none
_refine_ls_goodness_of_fit_ref 1.116
_refine_ls_hydrogen_treatment constr
_refine_ls_matrix_type full
_refine_ls_number_parameters 209
_refine_ls_number_reflns 2309
_refine_ls_number_restraints 0
_refine_ls_restrained_S_all 1.116
_refine_ls_R_factor_all 0.1110
_refine_ls_R_factor_gt 0.0966
_refine_ls_shift/su_max 0.002
_refine_ls_shift/su_mean 0.001
_refine_ls_structure_factor_coef Fsqd
_refine_ls_weighting_details 'calc w=1/[\s^2^(Fo^2^)+(0.0800P)^2^+127.0308P] where P=(Fo^2^+2Fc^2^)/3'
_refine_ls_weighting_scheme calc
_refine_ls_wR_factor_gt 0.2774
_refine_ls_wR_factor_ref 0.2833
_reflns_number_gt 1859
_reflns_number_total 2309
_reflns_threshold_expression >2sigma(I)
_cod_data_source_file b702418e.txt
_cod_data_source_block Compound_2b_esmngam
_cod_depositor_comments
;
The following automatic conversions were performed:
'_symmetry_cell_setting' value 'Monoclinic' changed to 'monoclinic'
according to '/home/saulius/struct/CIF-dictionaries/cif_core.dic'
dictionary named 'cif_core.dic' version 2.4.1 from
2010-06-29.

'_exptl_absorpt_correction_type' value 'MULTI-SCAN' changed
to 'multi-scan' according to
'/home/saulius/struct/CIF-dictionaries/cif_core.dic' dictionary named
'cif_core.dic' version 2.4.1 from 2010-06-29.

Automatic conversion script
Id: cif_fix_enum 1527 2010-12-29 10:47:43Z saulius 
;
_cod_original_sg_symbol_H-M C2/c
_cod_database_code 7005460

loop_
_symmetry_equiv_pos_as_xyz
'x, y, z'
'-x, y, -z+1/2'
'x+1/2, y+1/2, z'
'-x+1/2, y+1/2, -z+1/2'
'-x, -y, -z'
'x, -y, z-1/2'
'-x+1/2, -y+1/2, -z'
'x+1/2, -y+1/2, z-1/2'

loop_
_atom_site_label
_atom_site_type_symbol
_atom_site_fract_x
_atom_site_fract_y
_atom_site_fract_z
_atom_site_U_iso_or_equiv
_atom_site_adp_type
_atom_site_occupancy
_atom_site_symmetry_multiplicity
_atom_site_calc_flag
_atom_site_refinement_flags
_atom_site_disorder_assembly
_atom_site_disorder_group
Mn1 Mn 0.33769(9) 0.23121(16) 0.67031(11) 0.0354(6) Uani 1 1 d . . .
Cl1 Cl 0.20910(16) 0.2023(3) 0.6831(2) 0.0495(9) Uani 1 1 d . . .
N1 N 0.3391(5) 0.2710(9) 0.7918(6) 0.036(2) Uani 1 1 d . . .
N2 N 0.3507(6) 0.0551(9) 0.7201(6) 0.042(2) Uani 1 1 d . . .
C1 C 0.4334(8) 0.2598(13) 0.6621(8) 0.055(3) Uani 1 1 d . . .
O1 O 0.4952(5) 0.2846(12) 0.6522(8) 0.083(4) Uani 1 1 d . . .
C2 C 0.3213(8) 0.3908(14) 0.6342(8) 0.052(3) Uani 1 1 d . . .
O2 O 0.3116(7) 0.4897(10) 0.6093(7) 0.077(3) Uani 1 1 d . . .
C3 C 0.3299(7) 0.1744(13) 0.5690(9) 0.049(3) Uani 1 1 d . . .
O3 O 0.3257(7) 0.1354(11) 0.5046(7) 0.080(3) Uani 1 1 d . . .
C4 C 0.3613(7) -0.0647(11) 0.6767(9) 0.049(3) Uani 1 1 d . . .
H4A H 0.3491 -0.1337 0.7123 0.058 Uiso 1 1 calc R . .
H4B H 0.3275 -0.0675 0.6313 0.058 Uiso 1 1 calc R . .
C5 C 0.4352(9) -0.0835(17) 0.6476(13) 0.090(6) Uani 1 1 d . . .
O5 O 0.4437(6) -0.1930(11) 0.6188(9) 0.095(4) Uani 1 1 d . . .
C6 C 0.5147(12) -0.226(3) 0.578(2) 0.177(16) Uani 1 1 d . . .
H6A H 0.5175 -0.1840 0.5264 0.212 Uiso 1 1 calc R . .
H6B H 0.5561 -0.1993 0.6110 0.212 Uiso 1 1 calc R . .
C7 C 0.5156(13) -0.359(2) 0.568(2) 0.179(16) Uani 1 1 d . . .
H7A H 0.5055 -0.3991 0.6181 0.269 Uiso 1 1 calc R . .
H7B H 0.5629 -0.3847 0.5494 0.269 Uiso 1 1 calc R . .
H7C H 0.4789 -0.3826 0.5288 0.269 Uiso 1 1 calc R . .
C11 C 0.3325(6) 0.3834(11) 0.8271(7) 0.040(3) Uani 1 1 d . . .
H11 H 0.3287 0.4548 0.7951 0.048 Uiso 1 1 calc R . .
C12 C 0.3313(7) 0.3964(12) 0.9093(8) 0.049(3) Uani 1 1 d . . .
H12 H 0.3284 0.4760 0.9322 0.058 Uiso 1 1 calc R . .
C13 C 0.3345(7) 0.2902(14) 0.9581(9) 0.056(4) Uani 1 1 d . . .
H13 H 0.3318 0.2972 1.0137 0.067 Uiso 1 1 calc R . .
C14 C 0.3416(7) 0.1783(14) 0.9231(8) 0.053(3) Uani 1 1 d . . .
H14 H 0.3461 0.1060 0.9543 0.063 Uiso 1 1 calc R . .
C15 C 0.3421(6) 0.1702(11) 0.8394(7) 0.038(3) Uani 1 1 d . . .
C16 C 0.3505(7) 0.0530(11) 0.7966(8) 0.044(3) Uani 1 1 d . . .
H16 H 0.3558 -0.0224 0.8244 0.053 Uiso 1 1 calc R . .
O4A O 0.4821(13) 0.006(2) 0.636(2) 0.121(11) Uani 0.60 1 d P . .
O4B O 0.4902(17) -0.058(3) 0.699(2) 0.093(11) Uani 0.40 1 d P . .

loop_
_atom_site_aniso_label
_atom_site_aniso_U_11
_atom_site_aniso_U_22
_atom_site_aniso_U_33
_atom_site_aniso_U_23
_atom_site_aniso_U_13
_atom_site_aniso_U_12
Mn1 0.0356(10) 0.0316(10) 0.0392(10) 0.0022(8) 0.0003(7) 0.0009(8)
Cl1 0.0384(16) 0.0393(17) 0.071(2) -0.0042(15) -0.0049(15) 0.0002(13)
N1 0.036(5) 0.030(5) 0.042(5) 0.002(5) 0.003(4) 0.002(4)
N2 0.047(6) 0.033(5) 0.045(7) 0.002(5) 0.002(5) 0.009(5)
C1 0.058(9) 0.052(8) 0.055(8) 0.001(7) 0.011(7) 0.001(7)
O1 0.036(6) 0.100(9) 0.111(10) -0.006(7) 0.001(6) 0.000(6)
C2 0.059(9) 0.053(9) 0.044(8) 0.000(7) 0.007(6) -0.007(7)
O2 0.112(9) 0.045(6) 0.073(7) 0.027(5) -0.001(6) 0.008(6)
C3 0.049(8) 0.054(8) 0.043(8) 0.011(7) 0.000(6) 0.005(6)
O3 0.110(9) 0.074(8) 0.057(7) -0.011(6) -0.012(6) 0.006(7)
C4 0.045(8) 0.033(7) 0.067(9) -0.007(6) -0.006(7) 0.005(6)
C5 0.063(11) 0.067(12) 0.138(17) -0.058(12) -0.013(11) 0.002(9)
O5 0.066(7) 0.082(8) 0.137(12) -0.051(8) 0.013(7) 0.009(6)
C6 0.077(15) 0.19(3) 0.26(4) -0.14(3) 0.057(19) 0.011(17)
C7 0.084(16) 0.078(15) 0.38(5) -0.05(2) 0.01(2) 0.038(13)
C11 0.041(7) 0.033(7) 0.046(7) -0.004(5) -0.008(6) 0.000(5)
C12 0.055(8) 0.040(7) 0.050(8) -0.014(6) -0.003(6) 0.007(6)
C13 0.047(8) 0.074(10) 0.047(8) -0.020(8) 0.002(6) -0.009(7)
C14 0.057(8) 0.060(9) 0.041(8) 0.012(7) 0.003(6) -0.008(7)
C15 0.038(7) 0.034(6) 0.042(7) 0.004(5) -0.006(5) 0.002(5)
C16 0.045(7) 0.032(7) 0.055(9) 0.008(6) 0.005(6) 0.001(5)
O4A 0.074(15) 0.051(13) 0.24(4) -0.028(17) 0.052(19) -0.007(12)
O4B 0.06(2) 0.08(2) 0.14(3) -0.03(2) -0.01(2) 0.015(18)

loop_
_atom_type_symbol
_atom_type_description
_atom_type_scat_dispersion_real
_atom_type_scat_dispersion_imag
_atom_type_scat_source
Mn Mn 0.3368 0.7283 'International Tables Vol C Tables 4.2.6.8 and 6.1.1.4'
Cl Cl 0.1484 0.1585 'International Tables Vol C Tables 4.2.6.8 and 6.1.1.4'
N N 0.0061 0.0033 'International Tables Vol C Tables 4.2.6.8 and 6.1.1.4'
C C 0.0033 0.0016 'International Tables Vol C Tables 4.2.6.8 and 6.1.1.4'
O O 0.0106 0.0060 'International Tables Vol C Tables 4.2.6.8 and 6.1.1.4'
H H 0.0000 0.0000 'International Tables Vol C Tables 4.2.6.8 and 6.1.1.4'

loop_
_geom_angle_atom_site_label_1
_geom_angle_atom_site_label_2
_geom_angle_atom_site_label_3
_geom_angle
_geom_angle_site_symmetry_1
_geom_angle_site_symmetry_3
_geom_angle_publ_flag
C1 Mn1 C3 93.0(6) . . ?
C1 Mn1 C2 88.5(6) . . ?
C3 Mn1 C2 89.6(6) . . ?
C1 Mn1 N2 94.4(5) . . ?
C3 Mn1 N2 94.5(5) . . ?
C2 Mn1 N2 174.8(5) . . ?
C1 Mn1 N1 92.3(5) . . ?
C3 Mn1 N1 171.2(5) . . ?
C2 Mn1 N1 97.6(5) . . ?
N2 Mn1 N1 78.0(4) . . ?
C1 Mn1 Cl1 177.5(5) . . ?
C3 Mn1 Cl1 88.5(4) . . ?
C2 Mn1 Cl1 89.5(4) . . ?
N2 Mn1 Cl1 87.5(3) . . ?
N1 Mn1 Cl1 86.5(3) . . ?
C15 N1 C11 117.4(10) . . ?
C15 N1 Mn1 114.6(8) . . ?
C11 N1 Mn1 127.8(8) . . ?
C16 N2 C4 118.4(11) . . ?
C16 N2 Mn1 114.6(8) . . ?
C4 N2 Mn1 127.0(8) . . ?
O1 C1 Mn1 175.1(13) . . ?
O2 C2 Mn1 177.9(13) . . ?
O3 C3 Mn1 178.4(13) . . ?
C5 C4 N2 114.2(11) . . ?
O5 C5 O4A 122.2(19) . . ?
O5 C5 O4B 109(2) . . ?
O4A C5 O4B 57(2) . . ?
O5 C5 C4 111.7(15) . . ?
O4A C5 C4 124.6(16) . . ?
O4B C5 C4 117(2) . . ?
C5 O5 C6 119.3(17) . . ?
C7 C6 O5 107(2) . . ?
N1 C11 C12 122.0(11) . . ?
C11 C12 C13 119.9(12) . . ?
C14 C13 C12 118.2(13) . . ?
C13 C14 C15 119.6(13) . . ?
N1 C15 C14 122.8(11) . . ?
N1 C15 C16 113.8(10) . . ?
C14 C15 C16 123.2(11) . . ?
N2 C16 C15 118.7(11) . . ?
O4B O4A C5 63(2) . . ?
O4A O4B C5 60(2) . . ?
O4A O4B O4B 147(2) . 2_656 ?
C5 O4B O4B 140(4) . 2_656 ?

loop_
_geom_bond_atom_site_label_1
_geom_bond_atom_site_label_2
_geom_bond_distance
_geom_bond_site_symmetry_2
_geom_bond_publ_flag
Mn1 C1 1.780(15) . ?
Mn1 C3 1.795(15) . ?
Mn1 C2 1.823(15) . ?
Mn1 N2 2.060(10) . ?
Mn1 N1 2.066(10) . ?
Mn1 Cl1 2.381(4) . ?
N1 C15 1.334(15) . ?
N1 C11 1.336(15) . ?
N2 C16 1.274(16) . ?
N2 C4 1.478(15) . ?
C1 O1 1.173(16) . ?
C2 O2 1.143(16) . ?
C3 O3 1.151(16) . ?
C4 C5 1.45(2) . ?
C5 O5 1.269(18) . ?
C5 O4A 1.29(3) . ?
C5 O4B 1.34(4) . ?
O5 C6 1.51(2) . ?
C6 C7 1.42(3) . ?
C11 C12 1.375(18) . ?
C12 C13 1.39(2) . ?
C13 C14 1.331(19) . ?
C14 C15 1.396(18) . ?
C15 C16 1.443(17) . ?
O4A O4B 1.25(4) . ?
O4B O4B 1.74(8) 2_656 ?
